data_4027114
loop_
_publ_author_name
'Takashi Konno'
'Kenta Shimizu'
'Kenichi Ogata'
'Shin-ichi Fukuzawa'

_publ_section_title
;
 Rhodium-Catalyzed Enantioselective Hydrogenation of Unsaturated
 Phosphonates by Click Ferrophos Ligands
;
_journal_name_full 'Journal of Organic Chemistry'
_journal_page_first 3318
_journal_page_last 3324
_journal_paper_doi 10.1021/jo300129m
_journal_volume 77
_journal_year 2012
_chemical_absolute_configuration rm
_chemical_formula_moiety 'C38 H33 Fe N3 P2'
_chemical_formula_sum 'C38 H33 Fe N3 P2'
_chemical_formula_weight 649.49
_space_group_IT_number 19
_symmetry_cell_setting orthorhombic
_symmetry_Int_Tables_number 19
_symmetry_space_group_name_Hall 'P 2ac 2ab'
_symmetry_space_group_name_H-M 'P 21 21 21'
_atom_sites_solution_hydrogens geom
_atom_sites_solution_primary direct
_atom_sites_solution_secondary difmap
_cell_angle_alpha 90.0000
_cell_angle_beta 90.0000
_cell_angle_gamma 90.0000
_cell_formula_units_Z 4
_cell_length_a 10.0888(17)
_cell_length_b 16.229(3)
_cell_length_c 19.287(4)
_cell_measurement_reflns_used 8941
_cell_measurement_temperature 123
_cell_measurement_theta_max 27.49
_cell_measurement_theta_min 3.17
_cell_volume 3157.9(10)
_computing_cell_refinement CrystalClear
_computing_data_collection 'CrystalClear (Rigaku Inc., 2008)'
_computing_data_reduction CrystalClear
_computing_molecular_graphics 'CrystalStructure 4.0'
_computing_publication_material 'CrystalStructure 4.0 (Rigaku, 2010)'
_computing_structure_refinement 'SHELXL97 (Sheldrick, 2008)'
_computing_structure_solution 'SIR92 (Altomare, et al., 1994)'
_diffrn_ambient_temperature 123
_diffrn_detector_area_resol_mean 7.314
_diffrn_measured_fraction_theta_full 0.995
_diffrn_measured_fraction_theta_max 0.995
_diffrn_measurement_device_type 'Rigaku Mercury70'
_diffrn_measurement_method \w
_diffrn_radiation_type 'Mo K\a'
_diffrn_radiation_wavelength 0.71075
_diffrn_reflns_av_R_equivalents 0.0637
_diffrn_reflns_limit_h_max 12
_diffrn_reflns_limit_h_min -13
_diffrn_reflns_limit_k_max 21
_diffrn_reflns_limit_k_min -14
_diffrn_reflns_limit_l_max 25
_diffrn_reflns_limit_l_min -22
_diffrn_reflns_number 24682
_diffrn_reflns_theta_full 27.49
_diffrn_reflns_theta_max 27.49
_diffrn_standards_number 0
_exptl_absorpt_coefficient_mu 0.611
_exptl_absorpt_correction_type none
_exptl_crystal_colour yellow
_exptl_crystal_density_diffrn 1.366
_exptl_crystal_description prism
_exptl_crystal_F_000 1352.00
_exptl_crystal_size_max 0.400
_exptl_crystal_size_mid 0.300
_exptl_crystal_size_min 0.300
_refine_diff_density_max 0.270
_refine_diff_density_min -0.350
_refine_ls_abs_structure_details 'Flack, H. D. (1983), Acta Cryst. A39, 876-881.  3174 Friedel Pairs'
_refine_ls_abs_structure_Flack -0.026(16)
_refine_ls_extinction_method none
_refine_ls_goodness_of_fit_ref 0.805
_refine_ls_hydrogen_treatment constr
_refine_ls_number_parameters 397
_refine_ls_number_reflns 7205
_refine_ls_number_restraints 0
_refine_ls_R_factor_gt 0.0406
_refine_ls_shift/su_max 0.001
_refine_ls_structure_factor_coef Fsqd
_refine_ls_weighting_details 'w = 1/[\s^2^(Fo^2^)+(0.0579P)^2^+3.9450P] where P=(Fo^2^+2Fc^2^)/3'
_refine_ls_weighting_scheme calc
_refine_ls_wR_factor_ref 0.1038
_reflns_number_gt 6508
_reflns_number_total 7205
_reflns_threshold_expression F^2^>2.0\s(F^2^)
_cod_data_source_file jo300129m_si_002.cif
_cod_data_source_block 20110727_konno_wcf2
_cod_original_cell_volume 3157.8(10)
_cod_database_code 4027114

loop_
_symmetry_equiv_pos_site_id
_symmetry_equiv_pos_as_xyz
1 +X,+Y,+Z
2 1/2+X,1/2-Y,-Z
3 -X,1/2+Y,1/2-Z
4 1/2-X,-Y,1/2+Z

loop_
_atom_site_label
_atom_site_type_symbol
_atom_site_fract_x
_atom_site_fract_y
_atom_site_fract_z
_atom_site_U_iso_or_equiv
_atom_site_adp_type
_atom_site_occupancy
_atom_site_symmetry_multiplicity
_atom_site_calc_flag
_atom_site_refinement_flags
Fe1 Fe -0.17364(3) 0.18917(2) 0.25165(2) 0.02051(9) Uani 1.0 4 d .
P1 P -0.08456(7) 0.00500(4) 0.46145(4) 0.02152(15) Uani 1.0 4 d .
P2 P 0.21281(6) 0.04887(5) 0.31949(4) 0.02079(15) Uani 1.0 4 d .
N1 N -0.1139(2) 0.01816(14) 0.31796(11) 0.0194(5) Uani 1.0 4 d .
N2 N -0.1129(3) -0.02433(14) 0.25732(13) 0.0246(5) Uani 1.0 4 d .
N3 N -0.1060(3) -0.10281(15) 0.27394(12) 0.0270(6) Uani 1.0 4 d .
C1 C -0.1064(3) -0.03329(17) 0.37369(14) 0.0202(6) Uani 1.0 4 d .
C2 C -0.1016(3) -0.10989(17) 0.34408(15) 0.0242(6) Uani 1.0 4 d .
C3 C -0.0108(3) -0.08796(19) 0.49908(14) 0.0240(6) Uani 1.0 4 d .
C4 C 0.1269(3) -0.0888(2) 0.50531(16) 0.0308(7) Uani 1.0 4 d .
C5 C 0.1909(3) -0.1571(3) 0.53288(18) 0.0369(8) Uani 1.0 4 d .
C6 C 0.1188(4) -0.2244(2) 0.55459(17) 0.0347(8) Uani 1.0 4 d .
C7 C -0.0170(4) -0.2243(2) 0.54919(16) 0.0315(7) Uani 1.0 4 d .
C8 C -0.0822(3) -0.15654(19) 0.52185(15) 0.0261(6) Uani 1.0 4 d .
C9 C -0.2548(3) 0.00681(18) 0.49423(14) 0.0214(6) Uani 1.0 4 d .
C10 C -0.2807(4) 0.0595(2) 0.54909(16) 0.0319(7) Uani 1.0 4 d .
C11 C -0.4072(4) 0.0670(3) 0.57709(19) 0.0435(9) Uani 1.0 4 d .
C12 C -0.5097(4) 0.0214(3) 0.54967(18) 0.0406(9) Uani 1.0 4 d .
C13 C -0.4874(3) -0.0315(3) 0.49530(18) 0.0397(8) Uani 1.0 4 d .
C14 C -0.3602(3) -0.0390(2) 0.46763(16) 0.0308(7) Uani 1.0 4 d .
C15 C 0.1241(3) 0.11526(16) 0.25440(15) 0.0208(5) Uani 1.0 4 d .
C16 C 0.2091(3) 0.1806(2) 0.21865(16) 0.0293(7) Uani 1.0 4 d .
C17 C 0.3477(3) 0.00285(17) 0.26885(14) 0.0232(6) Uani 1.0 4 d .
C18 C 0.4584(3) -0.0267(2) 0.30469(17) 0.0296(7) Uani 1.0 4 d .
C19 C 0.5560(3) -0.0703(2) 0.27137(17) 0.0337(8) Uani 1.0 4 d .
C20 C 0.5467(4) -0.0872(3) 0.20202(19) 0.0376(8) Uani 1.0 4 d .
C21 C 0.4385(4) -0.0586(3) 0.16509(17) 0.0406(8) Uani 1.0 4 d .
C22 C 0.3397(4) -0.0141(2) 0.19863(16) 0.0319(7) Uani 1.0 4 d .
C23 C 0.2962(3) 0.12710(18) 0.37261(14) 0.0226(6) Uani 1.0 4 d .
C24 C 0.2267(3) 0.1545(2) 0.43069(15) 0.0287(7) Uani 1.0 4 d .
C25 C 0.2786(4) 0.2140(3) 0.47375(16) 0.0355(8) Uani 1.0 4 d .
C26 C 0.4016(3) 0.2480(2) 0.46020(17) 0.0319(7) Uani 1.0 4 d .
C27 C 0.4718(3) 0.22310(19) 0.40249(16) 0.0295(7) Uani 1.0 4 d .
C28 C 0.4189(3) 0.16279(19) 0.35842(16) 0.0283(7) Uani 1.0 4 d .
C29 C -0.1030(3) 0.10520(16) 0.31906(13) 0.0191(5) Uani 1.0 4 d .
C30 C 0.0058(3) 0.15122(17) 0.29131(13) 0.0189(6) Uani 1.0 4 d .
C31 C -0.0186(3) 0.23504(17) 0.30901(14) 0.0240(6) Uani 1.0 4 d .
C32 C -0.1392(3) 0.23998(19) 0.34696(15) 0.0260(7) Uani 1.0 4 d .
C33 C -0.1924(3) 0.15929(17) 0.35393(14) 0.0228(6) Uani 1.0 4 d .
C34 C -0.2200(4) 0.1353(3) 0.15906(16) 0.0359(8) Uani 1.0 4 d .
C35 C -0.1571(4) 0.2116(3) 0.14719(16) 0.0402(9) Uani 1.0 4 d .
C36 C -0.2327(4) 0.2732(2) 0.17916(18) 0.0435(9) Uani 1.0 4 d .
C37 C -0.3431(4) 0.2360(3) 0.20957(18) 0.0415(9) Uani 1.0 4 d .
C38 C -0.3364(4) 0.1505(3) 0.19799(16) 0.0348(7) Uani 1.0 4 d .
H2 H -0.0961 -0.1604 0.3688 0.0291 Uiso 1.0 4 calc R
H4 H 0.1771 -0.0425 0.4906 0.0369 Uiso 1.0 4 calc R
H5 H 0.2847 -0.1573 0.5368 0.0443 Uiso 1.0 4 calc R
H6 H 0.1632 -0.2710 0.5733 0.0416 Uiso 1.0 4 calc R
H7 H -0.0663 -0.2709 0.5642 0.0378 Uiso 1.0 4 calc R
H8 H -0.1762 -0.1567 0.5186 0.0313 Uiso 1.0 4 calc R
H10 H -0.2104 0.0913 0.5680 0.0383 Uiso 1.0 4 calc R
H11 H -0.4227 0.1033 0.6149 0.0522 Uiso 1.0 4 calc R
H12 H -0.5964 0.0266 0.5685 0.0487 Uiso 1.0 4 calc R
H13 H -0.5584 -0.0629 0.4766 0.0476 Uiso 1.0 4 calc R
H14 H -0.3451 -0.0759 0.4302 0.0370 Uiso 1.0 4 calc R
H15 H 0.0895 0.0779 0.2174 0.0250 Uiso 1.0 4 calc R
H16A H 0.1588 0.2054 0.1805 0.0351 Uiso 1.0 4 calc R
H16B H 0.2897 0.1549 0.2003 0.0351 Uiso 1.0 4 calc R
H16C H 0.2333 0.2233 0.2522 0.0351 Uiso 1.0 4 calc R
H18 H 0.4663 -0.0164 0.3530 0.0355 Uiso 1.0 4 calc R
H19 H 0.6309 -0.0889 0.2968 0.0405 Uiso 1.0 4 calc R
H20 H 0.6139 -0.1183 0.1795 0.0451 Uiso 1.0 4 calc R
H21 H 0.4317 -0.0694 0.1168 0.0487 Uiso 1.0 4 calc R
H22 H 0.2655 0.0049 0.1729 0.0383 Uiso 1.0 4 calc R
H24 H 0.1421 0.1318 0.4407 0.0345 Uiso 1.0 4 calc R
H25 H 0.2296 0.2317 0.5131 0.0426 Uiso 1.0 4 calc R
H26 H 0.4375 0.2884 0.4905 0.0383 Uiso 1.0 4 calc R
H27 H 0.5558 0.2468 0.3926 0.0354 Uiso 1.0 4 calc R
H28 H 0.4672 0.1461 0.3185 0.0340 Uiso 1.0 4 calc R
H31 H 0.0385 0.2829 0.2957 0.0288 Uiso 1.0 4 calc R
H32 H -0.1804 0.2917 0.3651 0.0313 Uiso 1.0 4 calc R
H33 H -0.2758 0.1435 0.3786 0.0273 Uiso 1.0 4 calc R
H34 H -0.1884 0.0803 0.1425 0.0431 Uiso 1.0 4 calc R
H35 H -0.0725 0.2201 0.1211 0.0482 Uiso 1.0 4 calc R
H36 H -0.2119 0.3335 0.1795 0.0522 Uiso 1.0 4 calc R
H37 H -0.4147 0.2652 0.2357 0.0498 Uiso 1.0 4 calc R
H38 H -0.4024 0.1084 0.2136 0.0418 Uiso 1.0 4 calc R

loop_
_atom_site_aniso_label
_atom_site_aniso_U_11
_atom_site_aniso_U_22
_atom_site_aniso_U_33
_atom_site_aniso_U_12
_atom_site_aniso_U_13
_atom_site_aniso_U_23
Fe1 0.02138(17) 0.01828(18) 0.02186(18) 0.00212(14) -0.00085(16) 0.00048(16)
P1 0.0213(4) 0.0204(4) 0.0229(4) -0.0015(3) -0.0003(3) 0.0005(3)
P2 0.0181(3) 0.0212(4) 0.0230(4) -0.0006(3) 0.0001(3) 0.0007(3)
N1 0.0184(10) 0.0173(11) 0.0224(11) 0.0007(9) 0.0024(9) -0.0013(9)
N2 0.0261(11) 0.0237(12) 0.0241(12) 0.0004(9) 0.0009(10) -0.0036(10)
N3 0.0319(13) 0.0213(13) 0.0277(12) 0.0008(11) 0.0021(10) -0.0036(10)
C1 0.0154(12) 0.0207(14) 0.0244(13) -0.0001(10) 0.0003(10) 0.0010(11)
C2 0.0251(14) 0.0185(14) 0.0291(14) 0.0010(11) 0.0004(12) -0.0013(11)
C3 0.0235(14) 0.0273(16) 0.0210(13) 0.0009(12) -0.0003(11) 0.0024(12)
C4 0.0245(14) 0.0352(18) 0.0327(16) -0.0025(13) -0.0008(12) 0.0061(14)
C5 0.0265(15) 0.0430(19) 0.0413(18) 0.0058(14) -0.0016(14) 0.0087(16)
C6 0.0373(17) 0.0331(18) 0.0335(17) 0.0149(14) -0.0005(14) 0.0063(14)
C7 0.0385(17) 0.0287(16) 0.0274(15) 0.0015(13) 0.0038(13) 0.0065(13)
C8 0.0248(14) 0.0268(15) 0.0266(14) 0.0006(12) 0.0012(12) 0.0013(12)
C9 0.0212(12) 0.0201(14) 0.0228(12) 0.0030(10) 0.0023(10) 0.0037(11)
C10 0.0367(16) 0.0291(17) 0.0300(15) 0.0014(14) 0.0044(13) -0.0038(13)
C11 0.048(2) 0.043(3) 0.0394(18) 0.0124(18) 0.0140(16) -0.0052(16)
C12 0.0324(17) 0.050(3) 0.0399(19) 0.0110(15) 0.0133(14) 0.0131(17)
C13 0.0256(15) 0.055(3) 0.0387(18) -0.0024(15) 0.0042(13) 0.0046(17)
C14 0.0266(15) 0.0378(18) 0.0282(15) 0.0006(13) 0.0025(12) -0.0016(14)
C15 0.0219(12) 0.0230(13) 0.0177(12) 0.0004(10) 0.0023(11) 0.0010(11)
C16 0.0283(15) 0.0266(16) 0.0328(15) 0.0022(12) 0.0066(12) 0.0076(13)
C17 0.0214(13) 0.0195(14) 0.0286(14) 0.0014(11) 0.0016(10) 0.0009(11)
C18 0.0265(14) 0.0298(17) 0.0325(16) 0.0053(12) -0.0034(13) -0.0048(13)
C19 0.0244(15) 0.0311(18) 0.0456(19) 0.0066(13) -0.0026(13) -0.0013(14)
C20 0.0336(17) 0.0323(19) 0.0469(19) 0.0053(14) 0.0135(16) -0.0077(15)
C21 0.048(2) 0.043(2) 0.0309(16) 0.0139(17) 0.0069(15) -0.0081(15)
C22 0.0328(16) 0.0327(17) 0.0303(15) 0.0073(14) 0.0002(13) -0.0053(13)
C23 0.0196(13) 0.0235(14) 0.0246(13) 0.0021(11) -0.0019(11) 0.0028(11)
C24 0.0222(13) 0.0349(17) 0.0291(15) -0.0018(13) 0.0004(12) -0.0055(13)
C25 0.0336(16) 0.044(2) 0.0291(16) 0.0052(15) 0.0033(13) -0.0106(14)
C26 0.0289(15) 0.0304(17) 0.0363(17) 0.0023(13) -0.0099(14) -0.0105(14)
C27 0.0199(13) 0.0282(16) 0.0405(17) -0.0031(12) -0.0011(12) -0.0053(14)
C28 0.0240(14) 0.0305(17) 0.0305(15) 0.0004(12) 0.0044(12) -0.0062(12)
C29 0.0210(12) 0.0145(13) 0.0217(12) 0.0022(10) -0.0001(11) -0.0001(10)
C30 0.0187(12) 0.0180(13) 0.0199(13) -0.0004(10) -0.0027(10) -0.0009(10)
C31 0.0311(15) 0.0184(14) 0.0225(14) -0.0002(11) -0.0030(12) -0.0016(11)
C32 0.0333(16) 0.0219(15) 0.0229(14) 0.0032(12) -0.0003(12) -0.0014(11)
C33 0.0248(14) 0.0210(14) 0.0225(13) 0.0051(11) 0.0023(11) 0.0003(11)
C34 0.0463(19) 0.0372(19) 0.0242(15) 0.0109(15) -0.0100(14) -0.0069(13)
C35 0.0307(16) 0.068(3) 0.0217(15) -0.0075(17) -0.0052(13) 0.0113(15)
C36 0.066(3) 0.0243(17) 0.0404(19) -0.0038(16) -0.0247(18) 0.0104(15)
C37 0.0367(18) 0.051(3) 0.0364(18) 0.0185(17) -0.0120(15) -0.0038(16)
C38 0.0299(15) 0.047(2) 0.0277(15) -0.0096(15) -0.0070(13) 0.0050(14)

loop_
_atom_type_symbol
_atom_type_description
_atom_type_scat_dispersion_real
_atom_type_scat_dispersion_imag
_atom_type_scat_source
C C 0.0033 0.0016
;
International Tables for Crystallography
(1992, Vol. C, Tables 4.2.6.8 and 6.1.1.4)
;
H H 0.0000 0.0000
;
International Tables for Crystallography
(1992, Vol. C, Table 6.1.1.4)
;
Fe Fe 0.3463 0.8444
;
International Tables for Crystallography
(1992, Vol. C, Tables 4.2.6.8 and 6.1.1.4)
;
N N 0.0061 0.0033
;
International Tables for Crystallography
(1992, Vol. C, Tables 4.2.6.8 and 6.1.1.4)
;
P P 0.1023 0.0942
;
International Tables for Crystallography
(1992, Vol. C, Tables 4.2.6.8 and 6.1.1.4)
;

loop_
_geom_angle_atom_site_label_1
_geom_angle_atom_site_label_2
_geom_angle_atom_site_label_3
_geom_angle
_geom_angle_publ_flag
C29 Fe1 C30 41.13(11) yes
C29 Fe1 C31 68.18(11) yes
C29 Fe1 C32 68.43(12) yes
C29 Fe1 C33 41.20(11) yes
C29 Fe1 C34 110.84(13) yes
C29 Fe1 C35 136.41(13) yes
C29 Fe1 C36 175.76(14) yes
C29 Fe1 C37 143.67(13) yes
C29 Fe1 C38 113.82(13) yes
C30 Fe1 C31 40.49(11) yes
C30 Fe1 C32 68.73(12) yes
C30 Fe1 C33 69.58(11) yes
C30 Fe1 C34 113.45(13) yes
C30 Fe1 C35 110.23(12) yes
C30 Fe1 C36 135.26(14) yes
C30 Fe1 C37 174.95(14) yes
C30 Fe1 C38 143.49(13) yes
C31 Fe1 C32 40.60(12) yes
C31 Fe1 C33 68.66(11) yes
C31 Fe1 C34 143.10(13) yes
C31 Fe1 C35 113.70(13) yes
C31 Fe1 C36 110.39(13) yes
C31 Fe1 C37 135.83(14) yes
C31 Fe1 C38 175.63(13) yes
C32 Fe1 C33 40.73(12) yes
C32 Fe1 C34 176.08(14) yes
C32 Fe1 C35 142.82(14) yes
C32 Fe1 C36 113.31(13) yes
C32 Fe1 C37 110.49(14) yes
C32 Fe1 C38 135.82(13) yes
C33 Fe1 C34 136.26(13) yes
C33 Fe1 C35 176.37(14) yes
C33 Fe1 C36 142.54(13) yes
C33 Fe1 C37 113.31(13) yes
C33 Fe1 C38 110.05(12) yes
C34 Fe1 C35 40.24(15) yes
C34 Fe1 C36 67.70(14) yes
C34 Fe1 C37 67.64(15) yes
C34 Fe1 C38 40.58(14) yes
C35 Fe1 C36 40.00(15) yes
C35 Fe1 C37 67.16(14) yes
C35 Fe1 C38 67.81(14) yes
C36 Fe1 C37 40.02(16) yes
C36 Fe1 C38 67.90(15) yes
C37 Fe1 C38 40.36(15) yes
C1 P1 C3 97.85(13) yes
C1 P1 C9 102.34(12) yes
C3 P1 C9 104.93(13) yes
C15 P2 C17 103.35(13) yes
C15 P2 C23 101.22(13) yes
C17 P2 C23 103.81(13) yes
N2 N1 C1 111.6(3) yes
N2 N1 C29 121.2(2) yes
C1 N1 C29 126.5(3) yes
N1 N2 N3 106.4(3) yes
N2 N3 C2 109.0(3) yes
P1 C1 N1 122.1(2) yes
P1 C1 C2 134.0(3) yes
N1 C1 C2 103.3(3) yes
N3 C2 C1 109.7(3) yes
P1 C3 C4 116.5(3) yes
P1 C3 C8 124.8(3) yes
C4 C3 C8 118.6(3) yes
C3 C4 C5 120.3(3) yes
C4 C5 C6 120.3(3) yes
C5 C6 C7 120.2(3) yes
C6 C7 C8 120.2(3) yes
C3 C8 C7 120.4(3) yes
P1 C9 C10 116.8(3) yes
P1 C9 C14 125.4(3) yes
C10 C9 C14 117.8(3) yes
C9 C10 C11 121.6(3) yes
C10 C11 C12 119.5(4) yes
C11 C12 C13 120.4(4) yes
C12 C13 C14 119.8(4) yes
C9 C14 C13 120.9(3) yes
P2 C15 C16 115.57(19) yes
P2 C15 C30 106.46(19) yes
C16 C15 C30 112.9(3) yes
P2 C17 C18 118.0(3) yes
P2 C17 C22 124.0(3) yes
C18 C17 C22 117.5(3) yes
C17 C18 C19 121.2(3) yes
C18 C19 C20 120.8(3) yes
C19 C20 C21 119.3(4) yes
C20 C21 C22 120.0(3) yes
C17 C22 C21 121.1(3) yes
P2 C23 C24 116.0(2) yes
P2 C23 C28 125.8(3) yes
C24 C23 C28 118.1(3) yes
C23 C24 C25 121.2(3) yes
C24 C25 C26 120.5(3) yes
C25 C26 C27 119.7(3) yes
C26 C27 C28 119.9(3) yes
C23 C28 C27 120.6(3) yes
Fe1 C29 N1 129.62(18) yes
Fe1 C29 C30 71.14(15) yes
Fe1 C29 C33 70.39(16) yes
N1 C29 C30 125.0(3) yes
N1 C29 C33 124.9(3) yes
C30 C29 C33 109.9(3) yes
Fe1 C30 C15 129.53(19) yes
Fe1 C30 C29 67.72(15) yes
Fe1 C30 C31 69.62(16) yes
C15 C30 C29 125.6(3) yes
C15 C30 C31 128.3(3) yes
C29 C30 C31 106.1(3) yes
Fe1 C31 C30 69.89(16) yes
Fe1 C31 C32 69.28(17) yes
C30 C31 C32 109.0(3) yes
Fe1 C32 C31 70.13(17) yes
Fe1 C32 C33 69.47(17) yes
C31 C32 C33 108.6(3) yes
Fe1 C33 C29 68.40(15) yes
Fe1 C33 C32 69.80(16) yes
C29 C33 C32 106.5(3) yes
Fe1 C34 C35 70.32(19) yes
Fe1 C34 C38 69.62(19) yes
C35 C34 C38 107.9(3) yes
Fe1 C35 C34 69.44(19) yes
Fe1 C35 C36 69.54(19) yes
C34 C35 C36 108.1(3) yes
Fe1 C36 C35 70.5(2) yes
Fe1 C36 C37 69.9(2) yes
C35 C36 C37 108.0(4) yes
Fe1 C37 C36 70.1(3) yes
Fe1 C37 C38 69.9(2) yes
C36 C37 C38 108.8(3) yes
Fe1 C38 C34 69.80(19) yes
Fe1 C38 C37 69.8(2) yes
C34 C38 C37 107.2(3) yes
N3 C2 H2 125.131 no
C1 C2 H2 125.143 no
C3 C4 H4 119.881 no
C5 C4 H4 119.867 no
C4 C5 H5 119.849 no
C6 C5 H5 119.860 no
C5 C6 H6 119.917 no
C7 C6 H6 119.918 no
C6 C7 H7 119.897 no
C8 C7 H7 119.894 no
C3 C8 H8 119.784 no
C7 C8 H8 119.786 no
C9 C10 H10 119.209 no
C11 C10 H10 119.217 no
C10 C11 H11 120.231 no
C12 C11 H11 120.222 no
C11 C12 H12 119.822 no
C13 C12 H12 119.813 no
C12 C13 H13 120.083 no
C14 C13 H13 120.099 no
C9 C14 H14 119.539 no
C13 C14 H14 119.540 no
P2 C15 H15 107.168 no
C16 C15 H15 107.164 no
C30 C15 H15 107.167 no
C15 C16 H16A 109.478 no
C15 C16 H16B 109.481 no
C15 C16 H16C 109.478 no
H16A C16 H16B 109.461 no
H16A C16 H16C 109.463 no
H16B C16 H16C 109.466 no
C17 C18 H18 119.393 no
C19 C18 H18 119.389 no
C18 C19 H19 119.584 no
C20 C19 H19 119.577 no
C19 C20 H20 120.363 no
C21 C20 H20 120.351 no
C20 C21 H21 119.987 no
C22 C21 H21 119.988 no
C17 C22 H22 119.443 no
C21 C22 H22 119.432 no
C23 C24 H24 119.417 no
C25 C24 H24 119.429 no
C24 C25 H25 119.751 no
C26 C25 H25 119.762 no
C25 C26 H26 120.158 no
C27 C26 H26 120.150 no
C26 C27 H27 120.042 no
C28 C27 H27 120.038 no
C23 C28 H28 119.707 no
C27 C28 H28 119.706 no
Fe1 C31 H31 125.510 no
C30 C31 H31 125.520 no
C32 C31 H31 125.504 no
Fe1 C32 H32 125.672 no
C31 C32 H32 125.675 no
C33 C32 H32 125.681 no
Fe1 C33 H33 126.755 no
C29 C33 H33 126.756 no
C32 C33 H33 126.752 no
Fe1 C34 H34 126.067 no
C35 C34 H34 126.056 no
C38 C34 H34 126.057 no
Fe1 C35 H35 125.930 no
C34 C35 H35 125.944 no
C36 C35 H35 125.937 no
Fe1 C36 H36 125.975 no
C35 C36 H36 125.973 no
C37 C36 H36 125.975 no
Fe1 C37 H37 125.609 no
C36 C37 H37 125.616 no
C38 C37 H37 125.608 no
Fe1 C38 H38 126.413 no
C34 C38 H38 126.416 no
C37 C38 H38 126.404 no

loop_
_geom_bond_atom_site_label_1
_geom_bond_atom_site_label_2
_geom_bond_distance
_geom_bond_publ_flag
Fe1 C29 2.014(3) yes
Fe1 C30 2.059(3) yes
Fe1 C31 2.056(3) yes
Fe1 C32 2.044(3) yes
Fe1 C33 2.040(3) yes
Fe1 C34 2.042(4) yes
Fe1 C35 2.054(4) yes
Fe1 C36 2.042(4) yes
Fe1 C37 2.039(4) yes
Fe1 C38 2.040(4) yes
P1 C1 1.816(3) yes
P1 C3 1.832(3) yes
P1 C9 1.830(3) yes
P2 C15 1.881(3) yes
P2 C17 1.834(3) yes
P2 C23 1.836(3) yes
N1 N2 1.358(4) yes
N1 C1 1.363(4) yes
N1 C29 1.417(4) yes
N2 N3 1.315(4) yes
N3 C2 1.358(4) yes
C1 C2 1.369(4) yes
C3 C4 1.394(5) yes
C3 C8 1.397(5) yes
C4 C5 1.388(5) yes
C5 C6 1.377(5) yes
C6 C7 1.374(5) yes
C7 C8 1.386(5) yes
C9 C10 1.385(5) yes
C9 C14 1.396(5) yes
C10 C11 1.391(5) yes
C11 C12 1.378(6) yes
C12 C13 1.374(6) yes
C13 C14 1.395(5) yes
C15 C16 1.528(4) yes
C15 C30 1.507(4) yes
C17 C18 1.399(4) yes
C17 C22 1.384(5) yes
C18 C19 1.372(5) yes
C19 C20 1.369(5) yes
C20 C21 1.384(5) yes
C21 C22 1.390(5) yes
C23 C24 1.395(4) yes
C23 C28 1.394(4) yes
C24 C25 1.376(5) yes
C25 C26 1.383(5) yes
C26 C27 1.380(5) yes
C27 C28 1.402(5) yes
C29 C30 1.431(4) yes
C29 C33 1.427(4) yes
C30 C31 1.424(4) yes
C31 C32 1.422(5) yes
C32 C33 1.421(5) yes
C34 C35 1.409(6) yes
C34 C38 1.416(5) yes
C35 C36 1.401(6) yes
C36 C37 1.397(6) yes
C37 C38 1.407(6) yes
C2 H2 0.950 no
C4 H4 0.950 no
C5 H5 0.950 no
C6 H6 0.950 no
C7 H7 0.950 no
C8 H8 0.950 no
C10 H10 0.950 no
C11 H11 0.950 no
C12 H12 0.950 no
C13 H13 0.950 no
C14 H14 0.950 no
C15 H15 1.000 no
C16 H16A 0.980 no
C16 H16B 0.980 no
C16 H16C 0.980 no
C18 H18 0.950 no
C19 H19 0.950 no
C20 H20 0.950 no
C21 H21 0.950 no
C22 H22 0.950 no
C24 H24 0.950 no
C25 H25 0.950 no
C26 H26 0.950 no
C27 H27 0.950 no
C28 H28 0.950 no
C31 H31 1.000 no
C32 H32 1.000 no
C33 H33 1.000 no
C34 H34 1.000 no
C35 H35 1.000 no
C36 H36 1.000 no
C37 H37 1.000 no
C38 H38 1.000 no

loop_
_geom_torsion_atom_site_label_1
_geom_torsion_atom_site_label_2
_geom_torsion_atom_site_label_3
_geom_torsion_atom_site_label_4
_geom_torsion
_geom_torsion_publ_flag
C29 Fe1 C30 C15 118.5(3) no
C29 Fe1 C30 C29 0.00(11) no
C29 Fe1 C30 C31 -118.10(18) no
C30 Fe1 C29 N1 -120.3(3) no
C30 Fe1 C29 C30 -0.00(11) no
C30 Fe1 C29 C33 120.18(19) no
C29 Fe1 C31 C30 38.68(11) no
C29 Fe1 C31 C32 -81.86(12) no
C31 Fe1 C29 N1 -158.4(3) no
C31 Fe1 C29 C30 -38.09(11) no
C31 Fe1 C29 C33 82.08(12) no
C29 Fe1 C32 C31 81.21(13) no
C29 Fe1 C32 C33 -38.67(11) no
C32 Fe1 C29 N1 157.8(3) no
C32 Fe1 C29 C30 -81.93(13) no
C32 Fe1 C29 C33 38.24(11) no
C29 Fe1 C33 C29 -0.00(11) no
C29 Fe1 C33 C32 118.10(19) no
C33 Fe1 C29 N1 119.5(3) no
C33 Fe1 C29 C30 -120.18(19) no
C33 Fe1 C29 C33 -0.00(12) no
C29 Fe1 C34 C35 -138.57(13) no
C29 Fe1 C34 C38 102.70(14) no
C34 Fe1 C29 N1 -18.1(3) no
C34 Fe1 C29 C30 102.20(14) no
C34 Fe1 C29 C33 -137.63(13) no
C29 Fe1 C35 C34 63.7(3) no
C29 Fe1 C35 C36 -176.62(11) no
C35 Fe1 C29 N1 -56.4(3) no
C35 Fe1 C29 C30 63.9(2) no
C35 Fe1 C29 C33 -175.94(15) no
C29 Fe1 C37 C36 -176.65(13) no
C29 Fe1 C37 C38 -56.8(3) no
C37 Fe1 C29 N1 62.2(3) no
C37 Fe1 C29 C30 -177.55(18) no
C37 Fe1 C29 C33 -57.4(3) no
C29 Fe1 C38 C34 -94.73(15) no
C29 Fe1 C38 C37 147.18(12) no
C38 Fe1 C29 N1 25.8(3) no
C38 Fe1 C29 C30 146.12(12) no
C38 Fe1 C29 C33 -93.70(14) no
C30 Fe1 C31 C30 0.00(11) no
C30 Fe1 C31 C32 -120.55(19) no
C31 Fe1 C30 C15 -123.4(3) no
C31 Fe1 C30 C29 118.10(19) no
C31 Fe1 C30 C31 0.00(12) no
C30 Fe1 C32 C31 36.87(11) no
C30 Fe1 C32 C33 -83.01(13) no
C32 Fe1 C30 C15 -160.4(3) no
C32 Fe1 C30 C29 81.13(13) no
C32 Fe1 C30 C31 -36.97(11) no
C30 Fe1 C33 C29 -37.36(11) no
C30 Fe1 C33 C32 80.74(12) no
C33 Fe1 C30 C15 155.9(3) no
C33 Fe1 C30 C29 37.42(11) no
C33 Fe1 C30 C31 -80.68(12) no
C30 Fe1 C34 C35 -94.08(15) no
C30 Fe1 C34 C38 147.19(12) no
C34 Fe1 C30 C15 23.2(3) no
C34 Fe1 C30 C29 -95.34(14) no
C34 Fe1 C30 C31 146.56(13) no
C30 Fe1 C35 C34 102.76(14) no
C30 Fe1 C35 C36 -137.61(13) no
C35 Fe1 C30 C15 -20.2(3) no
C35 Fe1 C30 C29 -138.71(14) no
C35 Fe1 C30 C31 103.18(15) no
C30 Fe1 C36 C35 64.0(3) no
C30 Fe1 C36 C37 -177.31(11) no
C36 Fe1 C30 C15 -58.2(3) no
C36 Fe1 C30 C29 -176.72(14) no
C36 Fe1 C30 C31 65.18(19) no
C30 Fe1 C38 C34 -56.7(3) no
C30 Fe1 C38 C37 -174.76(13) no
C38 Fe1 C30 C15 59.5(3) no
C38 Fe1 C30 C29 -59.0(3) no
C38 Fe1 C30 C31 -177.11(16) no
C31 Fe1 C32 C31 0.00(12) no
C31 Fe1 C32 C33 -119.9(2) no
C32 Fe1 C31 C30 120.5(2) no
C32 Fe1 C31 C32 -0.00(14) no
C31 Fe1 C33 C29 -80.82(13) no
C31 Fe1 C33 C32 37.28(11) no
C33 Fe1 C31 C30 83.15(13) no
C33 Fe1 C31 C32 -37.40(11) no
C31 Fe1 C34 C35 -57.5(3) no
C31 Fe1 C34 C38 -176.23(14) no
C34 Fe1 C31 C30 -57.4(3) no
C34 Fe1 C31 C32 -177.90(17) no
C31 Fe1 C35 C34 146.42(12) no
C31 Fe1 C35 C36 -93.95(15) no
C35 Fe1 C31 C30 -93.87(16) no
C35 Fe1 C31 C32 145.58(14) no
C31 Fe1 C36 C35 102.95(15) no
C31 Fe1 C36 C37 -138.36(13) no
C36 Fe1 C31 C30 -137.04(14) no
C36 Fe1 C31 C32 102.42(15) no
C31 Fe1 C37 C36 63.4(3) no
C31 Fe1 C37 C38 -176.80(12) no
C37 Fe1 C31 C30 -174.87(15) no
C37 Fe1 C31 C32 64.6(2) no
C32 Fe1 C33 C29 -118.1(2) no
C32 Fe1 C33 C32 -0.00(13) no
C33 Fe1 C32 C31 119.9(2) no
C33 Fe1 C32 C33 0.00(12) no
C32 Fe1 C35 C34 -176.09(15) no
C32 Fe1 C35 C36 -56.5(3) no
C35 Fe1 C32 C31 -58.9(3) no
C35 Fe1 C32 C33 -178.80(17) no
C32 Fe1 C36 C35 146.74(13) no
C32 Fe1 C36 C37 -94.57(16) no
C36 Fe1 C32 C31 -94.60(16) no
C36 Fe1 C32 C33 145.51(15) no
C32 Fe1 C37 C36 102.23(15) no
C32 Fe1 C37 C38 -137.94(13) no
C37 Fe1 C32 C31 -137.79(14) no
C37 Fe1 C32 C33 102.32(15) no
C32 Fe1 C38 C34 -177.70(13) no
C32 Fe1 C38 C37 64.2(3) no
C38 Fe1 C32 C31 -176.29(15) no
C38 Fe1 C32 C33 63.8(3) no
C33 Fe1 C34 C35 -178.52(12) no
C33 Fe1 C34 C38 62.7(3) no
C34 Fe1 C33 C29 65.6(2) no
C34 Fe1 C33 C32 -176.25(15) no
C33 Fe1 C36 C35 -175.85(13) no
C33 Fe1 C36 C37 -57.2(3) no
C36 Fe1 C33 C29 -176.86(18) no
C36 Fe1 C33 C32 -58.8(3) no
C33 Fe1 C37 C36 146.19(13) no
C33 Fe1 C37 C38 -93.98(15) no
C37 Fe1 C33 C29 147.10(14) no
C37 Fe1 C33 C32 -94.81(15) no
C33 Fe1 C38 C34 -139.14(13) no
C33 Fe1 C38 C37 102.78(14) no
C38 Fe1 C33 C29 103.64(14) no
C38 Fe1 C33 C32 -138.26(13) no
C34 Fe1 C35 C34 -0.00(16) no
C34 Fe1 C35 C36 119.6(3) no
C35 Fe1 C34 C35 -0.00(16) no
C35 Fe1 C34 C38 -118.7(3) no
C34 Fe1 C36 C35 -37.37(15) no
C34 Fe1 C36 C37 81.32(16) no
C36 Fe1 C34 C35 37.15(15) no
C36 Fe1 C34 C38 -81.58(17) no
C34 Fe1 C37 C36 -81.47(16) no
C34 Fe1 C37 C38 38.36(14) no
C37 Fe1 C34 C35 80.58(17) no
C37 Fe1 C34 C38 -38.16(15) no
C34 Fe1 C38 C34 0.00(15) no
C34 Fe1 C38 C37 -118.1(3) no
C38 Fe1 C34 C35 118.7(3) no
C38 Fe1 C34 C38 0.00(16) no
C35 Fe1 C36 C35 0.00(16) no
C35 Fe1 C36 C37 118.7(3) no
C36 Fe1 C35 C34 -119.6(3) no
C36 Fe1 C35 C36 0.00(17) no
C35 Fe1 C37 C36 -37.72(15) no
C35 Fe1 C37 C38 82.11(17) no
C37 Fe1 C35 C34 -81.88(17) no
C37 Fe1 C35 C36 37.75(15) no
C35 Fe1 C38 C34 37.72(15) no
C35 Fe1 C38 C37 -80.36(16) no
C38 Fe1 C35 C34 -38.03(14) no
C38 Fe1 C35 C36 81.60(16) no
C36 Fe1 C37 C36 -0.00(15) no
C36 Fe1 C37 C38 119.8(3) no
C37 Fe1 C36 C35 -118.7(3) no
C37 Fe1 C36 C37 -0.00(17) no
C36 Fe1 C38 C34 81.06(16) no
C36 Fe1 C38 C37 -37.03(14) no
C38 Fe1 C36 C35 -81.36(16) no
C38 Fe1 C36 C37 37.33(14) no
C37 Fe1 C38 C34 118.1(3) no
C37 Fe1 C38 C37 0.00(16) no
C38 Fe1 C37 C36 -119.8(3) no
C38 Fe1 C37 C38 0.00(14) no
C1 P1 C3 C4 98.87(19) no
C1 P1 C3 C8 -81.5(3) no
C3 P1 C1 N1 -156.04(19) no
C3 P1 C1 C2 13.7(3) no
C1 P1 C9 C10 -157.16(19) no
C1 P1 C9 C14 21.4(3) no
C9 P1 C1 N1 96.7(2) no
C9 P1 C1 C2 -93.5(3) no
C3 P1 C9 C10 101.1(2) no
C3 P1 C9 C14 -80.3(3) no
C9 P1 C3 C4 -156.06(18) no
C9 P1 C3 C8 23.6(3) no
C15 P2 C17 C18 158.23(18) no
C15 P2 C17 C22 -30.4(3) no
C17 P2 C15 C16 -57.33(19) no
C17 P2 C15 C30 176.45(14) no
C15 P2 C23 C24 91.9(2) no
C15 P2 C23 C28 -85.7(3) no
C23 P2 C15 C16 49.96(19) no
C23 P2 C15 C30 -76.27(16) no
C17 P2 C23 C24 -161.22(18) no
C17 P2 C23 C28 21.3(3) no
C23 P2 C17 C18 52.9(2) no
C23 P2 C17 C22 -135.8(2) no
N2 N1 C1 P1 172.10(17) no
N2 N1 C1 C2 -0.4(3) no
C1 N1 N2 N3 0.5(3) no
N2 N1 C29 Fe1 34.8(4) no
N2 N1 C29 C30 -59.1(4) no
N2 N1 C29 C33 127.4(3) no
C29 N1 N2 N3 171.52(19) no
C1 N1 C29 Fe1 -155.6(2) no
C1 N1 C29 C30 110.5(3) no
C1 N1 C29 C33 -63.0(4) no
C29 N1 C1 P1 1.7(4) no
C29 N1 C1 C2 -170.8(2) no
N1 N2 N3 C2 -0.4(3) no
N2 N3 C2 C1 0.2(3) no
P1 C1 C2 N3 -171.03(19) no
N1 C1 C2 N3 0.1(3) no
P1 C3 C4 C5 -179.59(19) no
P1 C3 C8 C7 179.54(18) no
C4 C3 C8 C7 -0.8(4) no
C8 C3 C4 C5 0.8(5) no
C3 C4 C5 C6 -0.3(5) no
C4 C5 C6 C7 -0.1(5) no
C5 C6 C7 C8 0.0(5) no
C6 C7 C8 C3 0.5(5) no
P1 C9 C10 C11 178.67(19) no
P1 C9 C14 C13 -178.26(19) no
C10 C9 C14 C13 0.3(5) no
C14 C9 C10 C11 -0.0(5) no
C9 C10 C11 C12 -0.3(5) no
C10 C11 C12 C13 0.4(6) no
C11 C12 C13 C14 -0.1(6) no
C12 C13 C14 C9 -0.3(5) no
P2 C15 C30 Fe1 -152.66(17) no
P2 C15 C30 C29 -63.5(3) no
P2 C15 C30 C31 113.0(3) no
C16 C15 C30 Fe1 79.5(3) no
C16 C15 C30 C29 168.7(3) no
C16 C15 C30 C31 -14.9(4) no
P2 C17 C18 C19 172.40(19) no
P2 C17 C22 C21 -171.61(19) no
C18 C17 C22 C21 -0.2(5) no
C22 C17 C18 C19 0.5(5) no
C17 C18 C19 C20 -1.0(5) no
C18 C19 C20 C21 1.1(5) no
C19 C20 C21 C22 -0.9(5) no
C20 C21 C22 C17 0.4(5) no
P2 C23 C24 C25 -179.03(19) no
P2 C23 C28 C27 178.99(18) no
C24 C23 C28 C27 1.5(5) no
C28 C23 C24 C25 -1.3(5) no
C23 C24 C25 C26 0.1(5) no
C24 C25 C26 C27 0.9(5) no
C25 C26 C27 C28 -0.7(5) no
C26 C27 C28 C23 -0.5(5) no
Fe1 C29 C30 Fe1 -0.000(12) no
Fe1 C29 C30 C15 -123.5(3) no
Fe1 C29 C30 C31 59.37(14) no
Fe1 C29 C33 Fe1 0.0 no
Fe1 C29 C33 C32 -59.70(15) no
N1 C29 C30 Fe1 125.7(3) no
N1 C29 C30 C15 2.2(4) no
N1 C29 C30 C31 -174.9(2) no
N1 C29 C33 Fe1 -125.2(3) no
N1 C29 C33 C32 175.1(2) no
C30 C29 C33 Fe1 60.43(18) no
C30 C29 C33 C32 0.7(3) no
C33 C29 C30 Fe1 -59.98(19) no
C33 C29 C30 C15 176.5(2) no
C33 C29 C30 C31 -0.6(3) no
Fe1 C30 C31 Fe1 0.000(11) no
Fe1 C30 C31 C32 58.39(16) no
C15 C30 C31 Fe1 124.9(3) no
C15 C30 C31 C32 -176.7(3) no
C29 C30 C31 Fe1 -58.15(17) no
C29 C30 C31 C32 0.2(3) no
Fe1 C31 C32 Fe1 0.0 no
Fe1 C31 C32 C33 58.97(17) no
C30 C31 C32 Fe1 -58.8(2) no
C30 C31 C32 C33 0.2(3) no
Fe1 C32 C33 Fe1 0.0 no
Fe1 C32 C33 C29 58.80(15) no
C31 C32 C33 Fe1 -59.4(2) no
C31 C32 C33 C29 -0.6(3) no
Fe1 C34 C35 Fe1 -0.0 no
Fe1 C34 C35 C36 -58.97(18) no
Fe1 C34 C38 Fe1 0.000(10) no
Fe1 C34 C38 C37 60.06(18) no
C35 C34 C38 Fe1 -60.2(3) no
C35 C34 C38 C37 -0.1(4) no
C38 C34 C35 Fe1 59.7(3) no
C38 C34 C35 C36 0.8(4) no
Fe1 C35 C36 Fe1 0.0 no
Fe1 C35 C36 C37 -60.0(2) no
C34 C35 C36 Fe1 58.9(3) no
C34 C35 C36 C37 -1.1(4) no
Fe1 C36 C37 Fe1 -0.000(11) no
Fe1 C36 C37 C38 -59.3(2) no
C35 C36 C37 Fe1 60.4(3) no
C35 C36 C37 C38 1.1(4) no
Fe1 C37 C38 Fe1 -0.000(12) no
Fe1 C37 C38 C34 -60.07(18) no
C36 C37 C38 Fe1 59.5(3) no
C36 C37 C38 C34 -0.6(4) no
